data_7111266
loop_
_publ_author_name
'Bambirra, Sergio'
'van Leusen, Daan'
'Meetsma, Auke'
'Hessen, Bart'
'Teuben, Jan H.'

_publ_section_title
;
 Yttrium alkyl complexes with a sterically demanding benzamidinate ligand:
 synthesis, structure and catalytic ethene polymerisationElectronic
 supplementary information (ESI) available: experimental details. See
 http://www.rsc.org/suppdata/cc/b2/b208502j/
;
_journal_issue 4
_journal_name_full 'Chemical Communications'
_journal_page_first 522
_journal_paper_doi 10.1039/b208502j
_journal_year 2003
_chemical_compound_source 'see text'
_chemical_formula_moiety 'C47 H77 N2 O2 Si2 Y'
_chemical_formula_sum 'C47 H77 N2 O2 Si2 Y'
_chemical_formula_weight 847.22
_space_group_IT_number 2
_symmetry_cell_setting triclinic
_symmetry_space_group_name_Hall '-P 1'
_symmetry_space_group_name_H-M 'P -1'
_atom_sites_solution_hydrogens difmapm
_atom_sites_solution_primary Patterson
_atom_sites_solution_secondary direct
_audit_creation_date '2001-02-20  14:27:13'
_audit_creation_method 'PLATON <TABLE ACC> option'
_audit_update_record
;
?
;
_cell_angle_alpha 80.246(1)
_cell_angle_beta 85.581(1)
_cell_angle_gamma 69.055(1)
_cell_formula_units_Z 2
_cell_length_a 10.8885(6)
_cell_length_b 11.7658(6)
_cell_length_c 20.830(1)
_cell_measurement_reflns_used 5821
_cell_measurement_temperature 90
_cell_measurement_theta_max 27.47
_cell_measurement_theta_min 2.21
_cell_volume 2455.8(2)
_computing_cell_refinement 'SAINT, Bruker Version 6.02A, 2000'
_computing_data_collection 'SMART, Bruker Version 5.168, 2000'
_computing_data_reduction 'XPREP, Bruker Version 5.1/NT, 2000'
_computing_molecular_graphics
;
PLUTO (Meetsma, 2000) 
PLATON (Spek, 1994, 1996)
;
_computing_publication_material
;
PLATON (Spek, 1990)
SHELXL (Sheldrick, 1997)
;
_computing_structure_refinement 'SHELXL-97 (Sheldrick, 1997)'
_computing_structure_solution
;
DIRDIF-99 (Beurskens et al., 1999)
;
_diffrn_ambient_temperature 90(1)
_diffrn_measured_fraction_theta_full 0.979
_diffrn_measured_fraction_theta_max 0.979
_diffrn_measurement_device_type
;
Bruker Smart Apex 
;
_diffrn_measurement_method 'phi and omega scans'
_diffrn_radiation_detector
;
CCD area-detector
;
_diffrn_radiation_monochromator 'parallel mounted graphite'
_diffrn_radiation_source 'fine focus sealed Siemens Mo tube '
_diffrn_radiation_type MoK\a
_diffrn_radiation_wavelength 0.71073
_diffrn_reflns_av_R_equivalents 0.0194
_diffrn_reflns_av_sigmaI/netI 0.0341
_diffrn_reflns_limit_h_max 14
_diffrn_reflns_limit_h_min -14
_diffrn_reflns_limit_k_max 14
_diffrn_reflns_limit_k_min -15
_diffrn_reflns_limit_l_max 27
_diffrn_reflns_limit_l_min -27
_diffrn_reflns_number 21485
_diffrn_reflns_reduction_process
;
Intensity data were corrected for Lorentz and polarization
effects, decay and absorption and reduced to F~o~^2^
using SAINT (Bruker, 2000) and SABABS (Sheldrick, 2000)

;
_diffrn_reflns_theta_full 27.48
_diffrn_reflns_theta_max 27.48
_diffrn_reflns_theta_min 2.21
_diffrn_standards_decay_% negligible
_exptl_absorpt_coefficient_mu 1.271
_exptl_absorpt_correction_T_max 0.7334
_exptl_absorpt_correction_T_min 0.6437
_exptl_absorpt_correction_type Semi-empirical
_exptl_absorpt_process_details 'SADABS (Sheldrick, Bruker, 2000)'
_exptl_crystal_colour '  colorless'
_exptl_crystal_density_diffrn 1.146
_exptl_crystal_density_method 'Not Measured'
_exptl_crystal_description '  block'
_exptl_crystal_F_000 912
_exptl_crystal_size_max 0.380
_exptl_crystal_size_mid 0.280
_exptl_crystal_size_min 0.260
_refine_diff_density_max 0.711
_refine_diff_density_min -0.310
_refine_diff_density_rms 0.055
_refine_ls_extinction_method none
_refine_ls_goodness_of_fit_ref 1.042
_refine_ls_hydrogen_treatment refall
_refine_ls_matrix_type full
_refine_ls_number_parameters 795
_refine_ls_number_reflns 11035
_refine_ls_number_restraints 0
_refine_ls_restrained_S_all 1.042
_refine_ls_R_factor_all 0.0379
_refine_ls_R_factor_gt 0.0306
_refine_ls_shift/su_max 0.002
_refine_ls_shift/su_mean 0.000
_refine_ls_structure_factor_coef Fsqd
_refine_ls_weighting_details 'w=1/[\s^2^(Fo^2^)+(0.0433P)^2^+0.4948P] where P=(Fo^2^+2Fc^2^)/3'
_refine_ls_weighting_scheme calc
_refine_ls_wR_factor_gt 0.0751
_refine_ls_wR_factor_ref 0.0782
_reflns_number_gt 9712
_reflns_number_total 11035
_reflns_threshold_expression >2sigma(I)
_cod_data_source_file b208502jsup1.cif
_cod_data_source_block c47h77n2
_cod_depositor_comments
;
The following automatic conversions were performed:

'_symmetry_cell_setting' value 'Triclinic' changed to 'triclinic'
according to /home/saulius/struct/CIF-dictionaries/cif_core.dic
dictionary named 'cif_core.dic' version 2.4.2 from 2011-04-26.

Automatic conversion script
Id: cif_fix_values 1891 2012-01-12 08:04:46Z andrius 

The following automatic conversions were performed:

'_refine_ls_weighting_scheme' value 'calc
w=1/[\s^2^(Fo^2^)+(0.0433P)^2^+0.4948P] where P=(Fo^2^+2Fc^2^)/3' was
changed to 'calc'. New tag '_refine_ls_weighting_details' was
created. The value of the new tag was set to
'w=1/[\s^2^(Fo^2^)+(0.0433P)^2^+0.4948P] where P=(Fo^2^+2Fc^2^)/3'.

Automatic conversion script
Id: cif_fix_values 3143 2015-03-26 13:38:13Z robertas 

The following automatic conversions were performed:

data name '_exptl_absorpt_process_detais' was replaced with
'_exptl_absorpt_process_details' as specified in the replacement file
'data/replacement-values/replacement_tags.lst'.

Automatic conversion script
Id: cif_correct_tags 9268 2022-04-12 08:56:07Z antanas 
;
_cod_database_code 7111266

loop_
_symmetry_equiv_pos_as_xyz
x,y,z
-x,-y,-z

loop_
_atom_site_aniso_label
_atom_site_aniso_U_11
_atom_site_aniso_U_22
_atom_site_aniso_U_33
_atom_site_aniso_U_23
_atom_site_aniso_U_13
_atom_site_aniso_U_12
Y1 0.0162(1) 0.0133(1) 0.0126(1) -0.0028(1) 0.0037(1) -0.0052(1)
Si1 0.0165(2) 0.0204(2) 0.0252(2) -0.0030(2) 0.0035(2) -0.0064(2)
Si2 0.0171(2) 0.0252(2) 0.0206(2) -0.0080(2) 0.0013(2) -0.0074(2)
O1 0.0211(5) 0.0149(5) 0.0238(6) -0.0052(4) 0.0064(5) -0.0065(5)
O2 0.0294(6) 0.0214(6) 0.0171(6) 0.0012(5) 0.0001(5) -0.0126(5)
N1 0.0203(6) 0.0123(6) 0.0159(6) -0.0035(5) 0.0040(5) -0.0046(5)
N2 0.0184(6) 0.0136(6) 0.0152(6) -0.0028(5) 0.0041(5) -0.0051(5)
C1 0.0270(8) 0.0129(7) 0.0171(8) -0.0034(6) 0.0104(6) -0.0066(6)
C2 0.0333(9) 0.0195(8) 0.0198(8) -0.0056(7) 0.0108(7) -0.0122(7)
C3 0.0442(11) 0.0235(9) 0.0331(10) -0.0132(8) 0.0136(9) -0.0198(9)
C4 0.0485(12) 0.0149(9) 0.0494(13) -0.0095(9) 0.0194(10) -0.0107(9)
C5 0.0363(10) 0.0151(8) 0.0417(11) -0.0017(8) 0.0103(9) -0.0012(8)
C6 0.0288(9) 0.0167(8) 0.0270(9) -0.0028(7) 0.0093(7) -0.0046(7)
C7 0.0366(10) 0.0243(9) 0.0247(9) -0.0059(7) 0.0013(7) -0.0173(8)
C8 0.0360(11) 0.0369(11) 0.0366(11) -0.0072(9) -0.0006(9) -0.0204(9)
C9 0.0620(15) 0.0439(13) 0.0245(10) -0.0049(9) -0.0003(10) -0.0339(12)
C10 0.0295(9) 0.0180(9) 0.0350(10) -0.0011(8) -0.0003(8) -0.0006(7)
C11 0.0352(11) 0.0428(13) 0.0353(11) -0.0062(10) 0.0059(9) -0.0074(10)
C12 0.0297(10) 0.0525(14) 0.0360(12) 0.0015(10) 0.0033(9) -0.0098(10)
C13 0.0156(7) 0.0171(7) 0.0157(7) -0.0041(6) 0.0029(6) -0.0065(6)
C14 0.0222(8) 0.0168(7) 0.0161(7) -0.0060(6) 0.0069(6) -0.0110(6)
C15 0.0266(8) 0.0180(8) 0.0217(8) -0.0042(7) 0.0068(7) -0.0080(7)
C16 0.0308(9) 0.0195(8) 0.0290(9) -0.0098(7) 0.0142(7) -0.0105(7)
C17 0.0402(10) 0.0272(9) 0.0196(8) -0.0130(7) 0.0156(7) -0.0217(8)
C18 0.0314(9) 0.0276(9) 0.0158(8) -0.0048(7) 0.0037(7) -0.0182(8)
C19 0.0234(8) 0.0193(8) 0.0187(8) -0.0058(6) 0.0043(6) -0.0111(7)
C20 0.0239(8) 0.0128(7) 0.0098(7) -0.0034(5) 0.0036(6) -0.0065(6)
C21 0.0240(8) 0.0157(7) 0.0140(7) -0.0049(6) 0.0029(6) -0.0082(6)
C22 0.0299(9) 0.0204(8) 0.0191(8) -0.0039(7) 0.0053(7) -0.0136(7)
C23 0.0392(10) 0.0153(8) 0.0189(8) 0.0015(7) 0.0029(7) -0.0100(7)
C24 0.0287(9) 0.0169(8) 0.0182(8) -0.0010(6) -0.0005(7) -0.0011(7)
C25 0.0232(8) 0.0182(8) 0.0129(7) -0.0038(6) 0.0023(6) -0.0044(6)
C26 0.0218(8) 0.0184(8) 0.0180(8) -0.0025(6) 0.0033(6) -0.0090(6)
C27 0.0249(9) 0.0268(9) 0.0261(9) -0.0075(8) 0.0075(7) -0.0109(8)
C28 0.0279(9) 0.0267(9) 0.0260(9) -0.0072(8) -0.0005(7) -0.0092(8)
C29 0.0207(8) 0.0248(9) 0.0164(8) 0.0005(7) 0.0018(6) -0.0026(7)
C30 0.0238(9) 0.0286(10) 0.0352(11) -0.0083(8) 0.0063(8) -0.0082(8)
C31 0.0238(9) 0.0336(10) 0.0324(10) -0.0142(9) 0.0010(8) -0.0008(8)
C32 0.0294(9) 0.0213(8) 0.0205(8) -0.0057(7) 0.0064(7) -0.0133(7)
C33 0.0385(10) 0.0185(8) 0.0300(10) -0.0043(8) -0.0003(8) -0.0117(8)
C34 0.0287(9) 0.0218(9) 0.0270(9) -0.0088(7) 0.0040(7) -0.0033(7)
C35 0.0226(8) 0.0221(8) 0.0233(9) -0.0065(7) 0.0071(7) -0.0054(7)
C36 0.0371(10) 0.0259(9) 0.0231(9) -0.0019(7) 0.0013(8) -0.0189(8)
C37 0.0435(11) 0.0256(9) 0.0300(10) -0.0005(8) 0.0005(8) -0.0144(9)
C38 0.0342(10) 0.0244(9) 0.0202(9) 0.0017(7) 0.0024(7) -0.0114(8)
C39 0.0309(9) 0.0265(9) 0.0172(8) 0.0002(7) -0.0003(7) -0.0127(8)
C40 0.0210(8) 0.0231(9) 0.0221(8) -0.0036(7) 0.0043(6) -0.0091(7)
C41 0.0259(9) 0.0322(10) 0.0365(11) -0.0049(9) 0.0037(8) -0.0149(8)
C42 0.0281(9) 0.0288(10) 0.0247(9) -0.0032(8) 0.0055(7) -0.0083(8)
C43 0.0215(9) 0.0278(10) 0.0490(13) -0.0085(9) -0.0038(9) -0.0035(8)
C44 0.0199(8) 0.0192(8) 0.0192(8) -0.0038(7) 0.0027(6) -0.0061(7)
C45 0.0345(11) 0.0358(11) 0.0274(10) -0.0044(9) -0.0064(8) -0.0097(9)
C46 0.0303(10) 0.0483(13) 0.0321(10) -0.0226(10) 0.0129(8) -0.0203(9)
C47 0.0280(9) 0.0296(10) 0.0358(11) -0.0133(8) 0.0024(8) -0.0111(8)

loop_
_atom_site_label
_atom_site_type_symbol
_atom_site_thermal_displace_type
_atom_site_fract_x
_atom_site_fract_y
_atom_site_fract_z
_atom_site_occupancy
_atom_site_U_iso_or_equiv
Y1 Y Uani 0.19275(1) 0.30469(1) 0.29423(1) 1.000 0.0141(1)
Si1 Si Uani -0.16992(4) 0.32210(4) 0.35187(2) 1.000 0.0210(1)
Si2 Si Uani 0.34220(4) 0.37330(4) 0.44513(2) 1.000 0.0205(1)
O1 O Uani 0.10450(11) 0.52503(10) 0.29591(5) 1.000 0.0200(3)
O2 O Uani 0.21243(11) 0.11317(10) 0.36775(5) 1.000 0.0222(3)
N1 N Uani 0.30725(12) 0.16733(12) 0.21904(6) 1.000 0.0165(3)
N2 N Uani 0.24461(12) 0.36984(12) 0.18340(6) 1.000 0.0160(3)
C1 C Uani 0.34217(16) 0.04020(14) 0.21322(8) 1.000 0.0196(4)
C2 C Uani 0.25817(17) -0.00042(15) 0.18217(8) 1.000 0.0237(5)
C3 C Uani 0.2901(2) -0.12755(17) 0.18412(10) 1.000 0.0311(6)
C4 C Uani 0.3995(2) -0.21142(18) 0.21628(11) 1.000 0.0383(7)
C5 C Uani 0.4826(2) -0.17125(16) 0.24607(10) 1.000 0.0341(6)
C6 C Uani 0.45732(17) -0.04559(15) 0.24479(9) 1.000 0.0257(5)
C7 C Uani 0.13367(18) 0.08659(17) 0.14725(9) 1.000 0.0265(5)
C8 C Uani 0.0104(2) 0.0610(2) 0.17663(11) 1.000 0.0342(6)
C9 C Uani 0.1444(3) 0.0792(2) 0.07377(10) 1.000 0.0393(7)
C10 C Uani 0.55443(18) -0.00549(17) 0.27580(9) 1.000 0.0300(5)
C11 C Uani 0.5634(2) -0.0473(2) 0.34910(11) 1.000 0.0398(7)
C12 C Uani 0.6947(2) -0.0528(2) 0.24537(11) 1.000 0.0419(7)
C13 C Uani 0.30352(14) 0.25617(14) 0.16875(7) 1.000 0.0159(4)
C14 C Uani 0.36245(15) 0.22947(14) 0.10270(7) 1.000 0.0172(4)
C15 C Uani 0.48126(17) 0.13171(15) 0.09842(8) 1.000 0.0223(5)
C16 C Uani 0.53902(18) 0.10555(16) 0.03804(9) 1.000 0.0260(5)
C17 C Uani 0.47850(19) 0.17626(17) -0.01876(9) 1.000 0.0260(5)
C18 C Uani 0.36142(17) 0.27412(16) -0.01519(8) 1.000 0.0228(5)
C19 C Uani 0.30344(16) 0.30105(15) 0.04511(8) 1.000 0.0194(5)
C20 C Uani 0.24825(15) 0.47723(14) 0.14106(7) 1.000 0.0155(4)
C21 C Uani 0.36810(15) 0.49633(14) 0.12326(7) 1.000 0.0174(4)
C22 C Uani 0.36418(18) 0.60546(15) 0.08310(8) 1.000 0.0220(5)
C23 C Uani 0.24641(18) 0.69390(16) 0.06054(8) 1.000 0.0250(5)
C24 C Uani 0.12930(18) 0.67619(15) 0.07995(8) 1.000 0.0234(5)
C25 C Uani 0.12664(16) 0.56947(15) 0.12050(7) 1.000 0.0189(4)
C26 C Uani 0.50203(16) 0.40531(15) 0.14745(8) 1.000 0.0191(5)
C27 C Uani 0.59958(18) 0.36876(17) 0.09063(9) 1.000 0.0254(5)
C28 C Uani 0.56092(18) 0.45681(17) 0.19497(9) 1.000 0.0266(5)
C29 C Uani -0.00315(16) 0.55296(16) 0.14290(8) 1.000 0.0227(5)
C30 C Uani -0.04397(19) 0.47964(19) 0.10015(10) 1.000 0.0294(6)
C31 C Uani -0.11534(19) 0.67521(19) 0.14818(10) 1.000 0.0314(6)
C32 C Uani 0.17646(18) 0.61032(16) 0.27979(9) 1.000 0.0226(5)
C33 C Uani 0.0832(2) 0.73312(16) 0.29634(10) 1.000 0.0285(5)
C34 C Uani -0.00393(19) 0.69583(17) 0.35059(9) 1.000 0.0270(5)
C35 C Uani -0.01809(17) 0.58414(16) 0.32949(9) 1.000 0.0234(5)
C36 C Uani 0.1616(2) 0.01997(17) 0.35533(9) 1.000 0.0269(5)
C37 C Uani 0.2083(2) -0.08368(18) 0.41095(10) 1.000 0.0329(6)
C38 C Uani 0.19842(19) -0.01484(17) 0.46813(9) 1.000 0.0267(5)
C39 C Uani 0.23621(19) 0.09550(17) 0.43724(8) 1.000 0.0246(5)
C40 C Uani -0.03509(16) 0.31962(17) 0.29238(8) 1.000 0.0219(5)
C41 C Uani -0.25052(19) 0.20846(19) 0.34208(11) 1.000 0.0305(6)
C42 C Uani -0.11513(19) 0.28157(18) 0.43912(9) 1.000 0.0281(5)
C43 C Uani -0.30036(19) 0.48035(19) 0.34597(12) 1.000 0.0337(6)
C44 C Uani 0.35110(16) 0.31421(16) 0.36757(8) 1.000 0.0197(5)
C45 C Uani 0.4799(2) 0.2722(2) 0.50088(10) 1.000 0.0330(6)
C46 C Uani 0.1867(2) 0.3870(2) 0.49497(10) 1.000 0.0338(6)
C47 C Uani 0.3499(2) 0.53306(18) 0.43337(10) 1.000 0.0300(6)
H3 H Uiso 0.2359(19) -0.1508(18) 0.1631(9) 1.000 0.025(5)
H4 H Uiso 0.415(2) -0.291(2) 0.2177(11) 1.000 0.039(6)
H5 H Uiso 0.5599(19) -0.2334(19) 0.2690(10) 1.000 0.029(5)
H7 H Uiso 0.1202(17) 0.1716(17) 0.1528(9) 1.000 0.020(5)
H8 H Uiso 0.013(2) -0.017(2) 0.1687(10) 1.000 0.034(6)
H8' H Uiso -0.063(2) 0.119(2) 0.1563(11) 1.000 0.038(6)
H8" H Uiso -0.002(2) 0.067(2) 0.2250(12) 1.000 0.042(6)
H9 H Uiso 0.222(2) 0.095(2) 0.0538(11) 1.000 0.041(6)
H9' H Uiso 0.067(2) 0.137(2) 0.0544(12) 1.000 0.047(7)
H9" H Uiso 0.146(2) -0.002(2) 0.0666(11) 1.000 0.046(6)
H10 H Uiso 0.5277(19) 0.076(2) 0.2684(10) 1.000 0.030(5)
H11 H Uiso 0.471(2) -0.017(2) 0.3711(12) 1.000 0.050(7)
H11' H Uiso 0.630(3) -0.021(2) 0.3713(12) 1.000 0.057(7)
H11" H Uiso 0.5969(19) -0.1322(19) 0.3541(9) 1.000 0.022(5)
H12 H Uiso 0.753(2) -0.020(2) 0.2653(12) 1.000 0.053(7)
H12' H Uiso 0.694(2) -0.028(2) 0.1968(13) 1.000 0.057(7)
H12" H Uiso 0.736(3) -0.144(3) 0.2541(13) 1.000 0.061(8)
H15 H Uiso 0.5193(18) 0.0871(18) 0.1354(10) 1.000 0.025(5)
H16 H Uiso 0.620(2) 0.037(2) 0.0369(10) 1.000 0.034(5)
H17 H Uiso 0.5142(19) 0.1598(18) -0.0586(10) 1.000 0.030(5)
H18 H Uiso 0.3214(18) 0.3198(17) -0.0525(10) 1.000 0.021(5)
H19 H Uiso 0.2245(18) 0.3670(17) 0.0476(9) 1.000 0.018(4)
H22 H Uiso 0.4427(17) 0.6188(16) 0.0715(9) 1.000 0.016(4)
H23 H Uiso 0.2469(19) 0.7637(19) 0.0333(10) 1.000 0.030(5)
H24 H Uiso 0.050(2) 0.7357(19) 0.0652(10) 1.000 0.029(5)
H26 H Uiso 0.4886(16) 0.3370(16) 0.1707(8) 1.000 0.014(4)
H27 H Uiso 0.6186(18) 0.4393(18) 0.0684(9) 1.000 0.025(5)
H27' H Uiso 0.5633(19) 0.3377(18) 0.0589(10) 1.000 0.029(5)
H27" H Uiso 0.6840(19) 0.3049(18) 0.1085(9) 1.000 0.027(5)
H28 H Uiso 0.5774(19) 0.5335(19) 0.1718(10) 1.000 0.031(5)
H28' H Uiso 0.648(2) 0.394(2) 0.2113(10) 1.000 0.035(6)
H28" H Uiso 0.502(2) 0.4744(19) 0.2344(10) 1.000 0.034(5)
H29 H Uiso 0.0130(17) 0.5070(17) 0.1846(9) 1.000 0.019(4)
H30 H Uiso -0.123(2) 0.470(2) 0.1156(11) 1.000 0.039(6)
H30' H Uiso 0.022(2) 0.398(2) 0.0989(10) 1.000 0.032(5)
H30" H Uiso -0.054(2) 0.519(2) 0.0559(12) 1.000 0.040(6)
H31 H Uiso -0.089(2) 0.721(2) 0.1744(11) 1.000 0.036(6)
H31' H Uiso -0.189(2) 0.6550(18) 0.1689(10) 1.000 0.031(5)
H31" H Uiso -0.143(2) 0.7253(19) 0.1030(11) 1.000 0.035(6)
H32 H Uiso 0.2011(19) 0.6118(18) 0.2342(10) 1.000 0.025(5)
H32' H Uiso 0.2529(19) 0.5796(17) 0.3059(9) 1.000 0.022(5)
H33 H Uiso 0.034(2) 0.782(2) 0.2613(11) 1.000 0.041(6)
H33' H Uiso 0.130(2) 0.7732(19) 0.3098(10) 1.000 0.031(5)
H34 H Uiso 0.0362(19) 0.6724(18) 0.3925(10) 1.000 0.028(5)
H34' H Uiso -0.086(2) 0.757(2) 0.3539(11) 1.000 0.041(6)
H35 H Uiso -0.0323(18) 0.5241(18) 0.3644(9) 1.000 0.024(5)
H35' H Uiso -0.0899(19) 0.6071(18) 0.2968(10) 1.000 0.027(5)
H36 H Uiso 0.1949(18) -0.0015(17) 0.3152(10) 1.000 0.023(5)
H36' H Uiso 0.061(2) 0.057(2) 0.3556(10) 1.000 0.040(6)
H37 H Uiso 0.308(2) -0.140(2) 0.4015(11) 1.000 0.042(6)
H37' H Uiso 0.141(2) -0.128(2) 0.4173(12) 1.000 0.054(7)
H38 H Uiso 0.110(2) 0.0127(19) 0.4879(10) 1.000 0.034(6)
H38' H Uiso 0.257(2) -0.0657(19) 0.5034(10) 1.000 0.034(5)
H39 H Uiso 0.186(2) 0.170(2) 0.4553(10) 1.000 0.030(5)
H39' H Uiso 0.325(2) 0.0809(19) 0.4419(10) 1.000 0.030(5)
H40 H Uiso -0.074(2) 0.384(2) 0.2565(12) 1.000 0.056(7)
H40' H Uiso -0.013(2) 0.250(2) 0.2727(11) 1.000 0.038(6)
H41 H Uiso -0.278(2) 0.217(2) 0.3011(12) 1.000 0.044(6)
H41' H Uiso -0.325(2) 0.213(2) 0.3708(12) 1.000 0.052(7)
H41" H Uiso -0.189(2) 0.123(2) 0.3520(11) 1.000 0.041(6)
H42 H Uiso -0.054(2) 0.196(2) 0.4493(11) 1.000 0.047(6)
H42' H Uiso -0.193(2) 0.289(2) 0.4685(11) 1.000 0.040(6)
H42" H Uiso -0.066(2) 0.335(2) 0.4480(11) 1.000 0.049(7)
H43 H Uiso -0.273(2) 0.539(2) 0.3624(11) 1.000 0.041(6)
H43' H Uiso -0.383(3) 0.475(3) 0.3731(16) 1.000 0.095(10)
H43" H Uiso -0.325(2) 0.510(2) 0.3043(13) 1.000 0.053(7)
H44 H Uiso 0.404(2) 0.232(2) 0.3726(11) 1.000 0.043(6)
H44' H Uiso 0.395(2) 0.356(2) 0.3355(11) 1.000 0.037(6)
H45 H Uiso 0.477(2) 0.191(2) 0.5079(11) 1.000 0.045(6)
H45' H Uiso 0.469(2) 0.298(2) 0.5426(12) 1.000 0.043(6)
H45" H Uiso 0.568(2) 0.272(2) 0.4814(11) 1.000 0.046(6)
H46 H Uiso 0.108(2) 0.423(2) 0.4668(12) 1.000 0.055(7)
H46' H Uiso 0.185(2) 0.432(2) 0.5302(12) 1.000 0.045(6)
H46" H Uiso 0.182(2) 0.304(2) 0.5163(12) 1.000 0.051(7)
H47 H Uiso 0.415(3) 0.545(2) 0.4039(12) 1.000 0.055(7)
H47' H Uiso 0.375(2) 0.546(2) 0.4751(12) 1.000 0.050(7)
H47" H Uiso 0.266(3) 0.596(2) 0.4184(12) 1.000 0.057(7)

loop_
_atom_type_symbol
_atom_type_description
_atom_type_scat_dispersion_real
_atom_type_scat_dispersion_imag
_atom_type_scat_source
Y Y -2.7962 3.5667 'International Tables Vol C Tables 4.2.6.8 and 6.1.1.4'
Si Si 0.0817 0.0704 'International Tables Vol C Tables 4.2.6.8 and 6.1.1.4'
O O 0.0106 0.0060 'International Tables Vol C Tables 4.2.6.8 and 6.1.1.4'
N N 0.0061 0.0033 'International Tables Vol C Tables 4.2.6.8 and 6.1.1.4'
H H 0.0000 0.0000 'International Tables Vol C Tables 4.2.6.8 and 6.1.1.4'
C C 0.0033 0.0016 'International Tables Vol C Tables 4.2.6.8 and 6.1.1.4'

loop_
_geom_angle_atom_site_label_1
_geom_angle_atom_site_label_2
_geom_angle_atom_site_label_3
_geom_angle
_geom_angle_publ_flag
O1 Y1 O2 138.80(4) yes
O1 Y1 N1 137.87(4) yes
O1 Y1 N2 82.23(4) yes
O1 Y1 C13 110.03(4) yes
O1 Y1 C40 85.53(5) yes
O1 Y1 C44 82.12(5) yes
O2 Y1 N1 83.32(4) yes
O2 Y1 N2 138.95(4) yes
O2 Y1 C13 111.17(4) yes
O2 Y1 C40 82.34(5) yes
O2 Y1 C44 82.77(5) yes
N1 Y1 N2 55.70(4) yes
N1 Y1 C13 27.89(4) yes
N1 Y1 C40 105.42(5) yes
N1 Y1 C44 108.82(5) yes
N2 Y1 C13 27.81(4) yes
N2 Y1 C40 104.49(5) yes
N2 Y1 C44 110.66(5) yes
C13 Y1 C40 106.69(5) yes
C13 Y1 C44 112.74(5) yes
C40 Y1 C44 140.56(6) yes
C40 Si1 C41 112.81(9) yes
C40 Si1 C42 113.39(9) yes
C40 Si1 C43 111.33(9) yes
C41 Si1 C42 104.98(10) yes
C41 Si1 C43 108.50(10) yes
C42 Si1 C43 105.33(10) yes
C44 Si2 C45 112.10(9) yes
C44 Si2 C46 115.03(9) yes
C44 Si2 C47 112.93(9) yes
C45 Si2 C46 105.15(10) yes
C45 Si2 C47 106.80(10) yes
C46 Si2 C47 104.05(10) yes
Y1 O1 C32 126.33(10) yes
Y1 O1 C35 122.41(10) yes
C32 O1 C35 109.53(13) yes
Y1 O2 C36 125.24(10) yes
Y1 O2 C39 123.37(10) yes
C36 O2 C39 108.57(13) yes
Y1 N1 C1 138.58(10) yes
Y1 N1 C13 95.43(9) yes
C1 N1 C13 124.10(13) yes
Y1 N2 C13 95.43(9) yes
Y1 N2 C20 140.62(10) yes
C13 N2 C20 122.90(13) yes
N1 C1 C2 120.79(15) yes
N1 C1 C6 118.21(15) yes
C2 C1 C6 120.74(15) no
C1 C2 C3 118.36(17) no
C1 C2 C7 123.39(15) no
C3 C2 C7 118.25(17) no
C2 C3 C4 121.2(2) no
C3 C4 C5 120.28(18) no
C4 C5 C6 121.16(19) no
C1 C6 C5 118.20(17) no
C1 C6 C10 122.44(15) no
C5 C6 C10 119.34(17) no
C2 C7 C8 111.93(16) no
C2 C7 C9 111.21(17) no
C8 C7 C9 109.86(19) no
C6 C10 C11 112.44(17) no
C6 C10 C12 112.45(16) no
C11 C10 C12 108.49(17) no
Y1 C13 N1 56.68(8) yes
Y1 C13 N2 56.76(8) yes
Y1 C13 C14 179.54(11) yes
N1 C13 N2 113.43(13) yes
N1 C13 C14 122.86(14) yes
N2 C13 C14 123.70(13) yes
C13 C14 C15 119.45(14) no
C13 C14 C19 122.01(15) no
C15 C14 C19 118.53(14) no
C14 C15 C16 120.81(15) no
C15 C16 C17 120.07(17) no
C16 C17 C18 119.70(17) no
C17 C18 C19 120.48(16) no
C14 C19 C18 120.40(16) no
N2 C20 C21 121.52(14) yes
N2 C20 C25 117.97(15) yes
C21 C20 C25 120.38(14) no
C20 C21 C22 118.52(15) no
C20 C21 C26 123.34(14) no
C22 C21 C26 118.11(16) no
C21 C22 C23 121.57(18) no
C22 C23 C24 119.47(16) no
C23 C24 C25 121.65(17) no
C20 C25 C24 118.32(17) no
C20 C25 C29 120.69(14) no
C24 C25 C29 120.98(16) no
C21 C26 C27 111.66(14) no
C21 C26 C28 111.67(14) no
C27 C26 C28 109.65(16) no
C25 C29 C30 112.50(15) no
C25 C29 C31 112.97(15) no
C30 C29 C31 110.01(16) no
O1 C32 C33 105.74(16) yes
C32 C33 C34 103.10(15) no
C33 C34 C35 102.37(15) no
O1 C35 C34 105.75(15) yes
O2 C36 C37 105.26(16) yes
C36 C37 C38 102.12(16) no
C37 C38 C39 103.07(15) no
O2 C39 C38 106.50(15) yes
Y1 C40 Si1 137.32(9) yes
Y1 C44 Si2 135.72(9) yes
C2 C3 H3 116.5(13) no
C4 C3 H3 122.3(13) no
C3 C4 H4 118.7(15) no
C5 C4 H4 121.0(15) no
C4 C5 H5 118.5(13) no
C6 C5 H5 120.3(13) no
C2 C7 H7 109.2(11) no
C8 C7 H7 106.1(12) no
C9 C7 H7 108.4(11) no
C7 C8 H8 110.3(14) no
C7 C8 H8' 109.2(14) no
C7 C8 H8" 112.6(13) no
H8 C8 H8' 107(2) no
H8 C8 H8" 110.9(18) no
H8' C8 H8" 106.7(19) no
C7 C9 H9 111.7(14) no
C7 C9 H9' 107.7(15) no
C7 C9 H9" 110.0(13) no
H9 C9 H9' 111(2) no
H9 C9 H9" 110.4(19) no
H9' C9 H9" 106(2) no
C6 C10 H10 108.3(14) no
C11 C10 H10 108.4(13) no
C12 C10 H10 106.5(14) no
C10 C11 H11 110.5(14) no
C10 C11 H11' 113.6(14) no
C10 C11 H11" 105.0(12) no
H11 C11 H11' 111(2) no
H11 C11 H11" 110.5(18) no
H11' C11 H11" 106.2(19) no
C10 C12 H12 109.4(14) no
C10 C12 H12' 111.6(13) no
C10 C12 H12" 112.5(19) no
H12 C12 H12' 110.0(19) no
H12 C12 H12" 106(2) no
H12' C12 H12" 107(2) no
C14 C15 H15 118.2(13) no
C16 C15 H15 121.0(13) no
C15 C16 H16 118.6(12) no
C17 C16 H16 121.3(12) no
C16 C17 H17 121.3(13) no
C18 C17 H17 119.1(13) no
C17 C18 H18 119.5(13) no
C19 C18 H18 120.0(13) no
C14 C19 H19 119.0(11) no
C18 C19 H19 120.6(11) no
C21 C22 H22 118.9(11) no
C23 C22 H22 119.5(11) no
C22 C23 H23 119.7(14) no
C24 C23 H23 120.8(14) no
C23 C24 H24 119.7(14) no
C25 C24 H24 118.6(14) no
C21 C26 H26 107.4(12) no
C27 C26 H26 110.2(11) no
C28 C26 H26 106.1(11) no
C26 C27 H27 110.0(12) no
C26 C27 H27' 111.3(13) no
C26 C27 H27" 108.9(11) no
H27 C27 H27' 107.6(17) no
H27 C27 H27" 108.3(17) no
H27' C27 H27" 110.6(17) no
C26 C28 H28 109.6(12) no
C26 C28 H28' 110.1(13) no
C26 C28 H28" 110.8(13) no
H28 C28 H28' 108.1(18) no
H28 C28 H28" 111.5(17) no
H28' C28 H28" 106.6(17) no
C25 C29 H29 104.8(12) no
C30 C29 H29 108.0(12) no
C31 C29 H29 108.3(12) no
C29 C30 H30 110.3(14) no
C29 C30 H30' 112.3(13) no
C29 C30 H30" 111.5(14) no
H30 C30 H30' 108.1(19) no
H30 C30 H30" 109(2) no
H30' C30 H30" 105.3(18) no
C29 C31 H31 109.7(14) no
C29 C31 H31' 106.9(12) no
C29 C31 H31" 111.2(12) no
H31 C31 H31' 109.6(19) no
H31 C31 H31" 110.7(18) no
H31' C31 H31" 108.8(18) no
O1 C32 H32 107.3(13) no
O1 C32 H32' 107.9(12) no
C33 C32 H32 113.8(12) no
C33 C32 H32' 111.4(11) no
H32 C32 H32' 110.3(18) no
C32 C33 H33 112.5(14) no
C32 C33 H33' 108.9(14) no
C34 C33 H33 111.2(15) no
C34 C33 H33' 112.4(14) no
H33 C33 H33' 109(2) no
C33 C34 H34 113.1(13) no
C33 C34 H34' 113.0(14) no
C35 C34 H34 109.2(12) no
C35 C34 H34' 110.6(14) no
H34 C34 H34' 108.4(19) no
O1 C35 H35 108.3(12) no
O1 C35 H35' 106.3(12) no
C34 C35 H35 115.5(12) no
C34 C35 H35' 112.4(12) no
H35 C35 H35' 108.1(17) no
O2 C36 H36 107.1(13) no
O2 C36 H36' 108.4(13) no
C37 C36 H36 113.7(12) no
C37 C36 H36' 110.5(12) no
H36 C36 H36' 111.6(17) no
C36 C37 H37 109.5(12) no
C36 C37 H37' 107.0(13) no
C38 C37 H37 111.8(12) no
C38 C37 H37' 109.8(14) no
H37 C37 H37' 115.7(18) no
C37 C38 H38 113.4(13) no
C37 C38 H38' 112.1(12) no
C39 C38 H38 110.5(13) no
C39 C38 H38' 112.1(13) no
H38 C38 H38' 105.8(18) no
O2 C39 H39 110.3(12) no
O2 C39 H39' 107.3(13) no
C38 C39 H39 112.7(13) no
C38 C39 H39' 112.0(13) no
H39 C39 H39' 108.0(19) no
Y1 C40 H40 105.6(14) no
Y1 C40 H40' 92.2(15) no
Si1 C40 H40 105.7(14) no
Si1 C40 H40' 109.1(14) no
H40 C40 H40' 101(2) no
Si1 C41 H41 113.0(15) no
Si1 C41 H41' 113.5(14) no
Si1 C41 H41" 111.2(14) no
H41 C41 H41' 107(2) no
H41 C41 H41" 106.0(19) no
H41' C41 H41" 105.4(19) no
Si1 C42 H42 112.5(13) no
Si1 C42 H42' 109.2(13) no
Si1 C42 H42" 110.4(13) no
H42 C42 H42' 106.6(19) no
H42 C42 H42" 105.9(19) no
H42' C42 H42" 112.3(19) no
Si1 C43 H43 113.4(14) no
Si1 C43 H43' 109.4(18) no
Si1 C43 H43" 110.6(15) no
H43 C43 H43' 107(2) no
H43 C43 H43" 108(2) no
H43' C43 H43" 108(2) no
Y1 C44 H44 97.8(14) no
Y1 C44 H44' 96.5(14) no
Si2 C44 H44 109.3(14) no
Si2 C44 H44' 108.4(14) no
H44 C44 H44' 106(2) no
Si2 C45 H45 108.1(14) no
Si2 C45 H45' 111.5(14) no
Si2 C45 H45" 111.0(13) no
H45 C45 H45' 106.5(19) no
H45 C45 H45" 110.5(19) no
H45' C45 H45" 109.1(19) no
Si2 C46 H46 110.9(14) no
Si2 C46 H46' 108.2(14) no
Si2 C46 H46" 113.2(13) no
H46 C46 H46' 114.6(19) no
H46 C46 H46" 103.5(19) no
H46' C46 H46" 106(2) no
Si2 C47 H47 114.7(14) no
Si2 C47 H47' 107.5(13) no
Si2 C47 H47" 111.8(17) no
H47 C47 H47' 104(2) no
H47 C47 H47" 107(2) no
H47' C47 H47" 111(2) no

loop_
_geom_bond_atom_site_label_1
_geom_bond_atom_site_label_2
_geom_bond_distance
_geom_bond_publ_flag
Y1 O1 2.4269(11) yes
Y1 O2 2.4505(11) yes
Y1 N1 2.3949(13) yes
Y1 N2 2.3969(13) yes
Y1 C13 2.8530(15) yes
Y1 C40 2.4265(19) yes
Y1 C44 2.4333(18) yes
Si1 C40 1.8420(18) yes
Si1 C41 1.886(2) yes
Si1 C42 1.8858(19) yes
Si1 C43 1.886(2) yes
Si2 C44 1.8469(17) yes
Si2 C45 1.881(2) yes
Si2 C46 1.887(2) yes
Si2 C47 1.885(2) yes
O1 C32 1.463(2) yes
O1 C35 1.453(2) yes
O2 C36 1.459(2) yes
O2 C39 1.457(2) yes
N1 C1 1.430(2) yes
N1 C13 1.340(2) yes
N2 C13 1.337(2) yes
N2 C20 1.424(2) yes
C1 C2 1.411(3) no
C1 C6 1.422(3) no
C2 C3 1.403(3) no
C2 C7 1.524(3) no
C3 C4 1.378(3) no
C4 C5 1.385(3) no
C5 C6 1.400(2) no
C6 C10 1.524(3) no
C7 C8 1.538(3) no
C7 C9 1.541(3) no
C10 C11 1.522(3) no
C10 C12 1.551(3) no
C13 C14 1.507(2) no
C14 C15 1.399(2) no
C14 C19 1.397(2) no
C15 C16 1.394(3) no
C16 C17 1.386(3) no
C17 C18 1.386(3) no
C18 C19 1.395(2) no
C20 C21 1.413(2) no
C20 C25 1.420(2) no
C21 C22 1.397(2) no
C21 C26 1.530(2) no
C22 C23 1.386(3) no
C23 C24 1.384(3) no
C24 C25 1.398(2) no
C25 C29 1.522(3) no
C26 C27 1.538(3) no
C26 C28 1.529(3) no
C29 C30 1.526(3) no
C29 C31 1.533(3) no
C32 C33 1.518(3) no
C33 C34 1.528(3) no
C34 C35 1.515(3) no
C36 C37 1.502(3) no
C37 C38 1.527(3) no
C38 C39 1.525(3) no
C3 H3 0.90(2) no
C4 H4 0.89(2) no
C5 H5 0.99(2) no
C7 H7 0.983(19) no
C8 H8 0.95(2) no
C8 H8' 0.92(2) no
C8 H8" 1.02(2) no
C9 H9 0.98(2) no
C9 H9' 0.94(2) no
C9 H9" 0.99(2) no
C10 H10 0.89(2) no
C11 H11 1.04(2) no
C11 H11' 1.05(3) no
C11 H11" 0.92(2) no
C12 H12 1.00(2) no
C12 H12' 1.00(3) no
C12 H12" 0.99(3) no
C15 H15 0.89(2) no
C16 H16 0.96(2) no
C17 H17 0.91(2) no
C18 H18 0.91(2) no
C19 H19 0.93(2) no
C22 H22 0.93(2) no
C23 H23 0.92(2) no
C24 H24 0.93(2) no
C26 H26 0.918(18) no
C27 H27 0.96(2) no
C27 H27' 0.98(2) no
C27 H27" 1.01(2) no
C28 H28 1.02(2) no
C28 H28' 1.01(2) no
C28 H28" 1.01(2) no
C29 H29 0.935(19) no
C30 H30 0.93(2) no
C30 H30' 0.98(2) no
C30 H30" 0.95(2) no
C31 H31 0.95(2) no
C31 H31' 0.97(2) no
C31 H31" 1.03(2) no
C32 H32 0.97(2) no
C32 H32' 0.95(2) no
C33 H33 0.92(2) no
C33 H33' 0.89(2) no
C34 H34 0.96(2) no
C34 H34' 0.93(2) no
C35 H35 0.969(19) no
C35 H35' 1.01(2) no
C36 H36 0.92(2) no
C36 H36' 1.02(2) no
C37 H37 1.07(2) no
C37 H37' 1.03(2) no
C38 H38 0.98(2) no
C38 H38' 0.98(2) no
C39 H39 0.97(2) no
C39 H39' 0.93(2) no
C40 H40 0.97(2) no
C40 H40' 0.92(2) no
C41 H41 0.90(2) no
C41 H41' 0.96(2) no
C41 H41" 0.99(2) no
C42 H42 0.99(2) no
C42 H42' 0.99(2) no
C42 H42" 1.01(2) no
C43 H43 0.96(2) no
C43 H43' 1.04(3) no
C43 H43" 0.90(3) no
C44 H44 0.92(2) no
C44 H44' 0.96(2) no
C45 H45 0.95(2) no
C45 H45' 0.95(2) no
C45 H45" 1.01(2) no
C46 H46 1.00(2) no
C46 H46' 0.97(2) no
C46 H46" 1.02(2) no
C47 H47 0.93(3) no
C47 H47' 0.98(2) no
C47 H47" 0.98(3) no

loop_
_geom_contact_atom_site_label_1
_geom_contact_atom_site_label_2
_geom_contact_distance
_geom_contact_site_symmetry_2
_geom_contact_publ_flag
Y1 C10 4.352(2) . no
Y1 C29 4.0596(17) . no
Y1 H7 3.816(19) . no
Y1 H10 3.74(2) . no
Y1 H29 3.198(19) . no
Si1 C35 3.9363(19) . no
Si2 C39 3.867(2) . no
Si1 H35 3.28(2) . no
Si1 H36' 3.22(2) . no
Si1 H28' 3.48(2) 1_455 no
Si2 H32' 3.407(19) . no
Si2 H39 3.37(2) . no
O1 C29 3.404(2) . no
O1 H29 2.662(19) . no
O2 H11 2.68(2) . no
N2 C30 3.425(3) . no
N1 H10 2.48(2) . no
N1 H15 2.76(2) . no
N1 H7 2.53(2) . no
N2 H19 2.861(19) . no
N2 H26 2.544(19) . no
N2 H29 2.46(2) . no
C1 C15 2.984(2) . no
C1 C36 3.447(3) . no
C2 C15 3.534(3) . no
C2 C14 3.426(2) . no
C6 C15 3.439(2) . no
C7 C13 3.267(3) . no
C7 C14 3.464(3) . no
C9 C19 3.566(3) . no
C9 C14 3.565(4) . no
C10 Y1 4.352(2) . no
C13 C26 3.201(2) . no
C13 C7 3.267(3) . no
C14 C9 3.565(4) . no
C14 C7 3.464(3) . no
C14 C26 3.253(2) . no
C14 C2 3.426(2) . no
C14 C21 3.262(2) . no
C14 C27 3.493(3) . no
C15 C2 3.534(3) . no
C15 C27 3.442(3) . no
C15 C6 3.439(2) . no
C15 C1 2.984(2) . no
C16 C16 3.529(3) 2_655 no
C16 C17 3.479(3) 2_655 no
C17 C16 3.479(3) 2_655 no
C17 C22 3.599(3) 2_665 no
C19 C21 3.320(2) . no
C19 C9 3.566(3) . no
C19 C20 2.997(2) . no
C20 C19 2.997(2) . no
C20 C32 3.424(2) . no
C21 C19 3.320(2) . no
C21 C14 3.262(2) . no
C22 C27 3.583(2) 2_665 no
C22 C17 3.599(3) 2_665 no
C23 C27 3.516(3) 2_665 no
C25 C32 3.541(2) . no
C26 C14 3.253(2) . no
C26 C13 3.201(2) . no
C27 C22 3.583(2) 2_665 no
C27 C14 3.493(3) . no
C27 C15 3.442(3) . no
C27 C23 3.516(3) 2_665 no
C29 O1 3.404(2) . no
C29 Y1 4.0596(17) . no
C30 N2 3.425(3) . no
C32 C20 3.424(2) . no
C32 C25 3.541(2) . no
C35 Si1 3.9363(19) . no
C36 C1 3.447(3) . no
C39 Si2 3.867(2) . no
C1 H15 2.57(2) . no
C1 H36 2.65(2) . no
C2 H36 2.80(2) . no
C3 H9" 2.89(2) . no
C3 H8 2.85(2) . no
C5 H12" 2.91(4) . no
C5 H11" 2.83(2) . no
C6 H15 2.72(2) . no
C6 H36 3.02(2) . no
C8 H3 2.84(2) . no
C9 H3 2.903(19) . no
C10 H15 2.95(2) . no
C11 H5 2.98(2) . no
C12 H5 2.95(2) . no
C12 H15 2.96(2) . no
C13 H7 2.59(2) . no
C13 H26 2.523(19) . no
C14 H9 2.90(2) . no
C14 H26 2.765(18) . no
C14 H7 3.02(2) . no
C14 H27' 2.92(2) . no
C15 H27' 2.85(2) . no
C15 H26 3.082(18) . no
C15 H12' 3.07(2) . no
C16 H27' 2.94(2) . no
C17 H27' 3.10(2) . no
C17 H22 2.862(19) 2_665 no
C18 H22 2.924(19) 2_665 no
C19 H27' 3.05(2) . no
C19 H30' 3.06(2) . no
C19 H9 2.84(2) . no
C20 H32 2.62(2) . no
C20 H19 2.591(19) . no
C21 H32 3.02(2) . no
C22 H28 2.87(2) . no
C22 H27' 3.03(2) 2_665 no
C22 H27 2.79(2) . no
C23 H27' 3.10(2) 2_665 no
C23 H3 3.009(19) 1_565 no
C24 H31 2.92(2) . no
C24 H31" 2.83(2) . no
C25 H32 2.74(2) . no
C25 H19 2.877(19) . no
C27 H22 2.801(18) . no
C28 H4 2.92(2) 1_565 no
C28 H43" 2.93(3) 1_655 no
C28 H22 3.000(19) . no
C29 H40 3.06(2) . no
C30 H19 2.95(2) . no
C31 H18 3.09(2) 2_565 no
C31 H24 2.60(2) . no
C31 H35' 3.07(2) . no
C32 H47" 3.08(3) . no
C35 H43 3.02(2) . no
C36 H40' 3.02(2) . no
C38 H42 2.97(2) . no
C39 H11 2.80(2) . no
C39 H42 2.96(2) . no
C39 H44 2.95(2) . no
C39 H46" 3.04(2) . no
C40 H29 3.024(19) . no
C40 H35 3.05(2) . no
C40 H36' 2.98(2) . no
C42 H39 3.09(2) . no
C44 H32' 3.002(19) . no
C44 H39' 3.01(2) . no
C45 H37 3.00(2) 2_656 no
C45 H38' 3.03(2) 2_656 no
C46 H39 2.82(2) . no
C47 H32' 2.827(19) . no
C47 H43' 2.97(3) 1_655 no
H3 C8 2.84(2) . no
H3 C9 2.903(19) . no
H3 C23 3.009(19) 1_545 no
H3 H8 2.38(3) . no
H3 H9" 2.44(3) . no
H4 C28 2.92(2) 1_545 no
H4 H28 2.47(3) 1_545 no
H4 H28" 2.55(3) 1_545 no
H5 C11 2.98(2) . no
H5 C12 2.95(2) . no
H5 H11" 2.43(3) . no
H5 H12" 2.47(4) . no
H7 Y1 3.816(19) . no
H7 N1 2.53(2) . no
H7 C13 2.59(2) . no
H7 C14 3.02(2) . no
H7 H30' 2.58(3) . no
H8 C3 2.85(2) . no
H8 H3 2.38(3) . no
H8 H9" 2.50(3) . no
H8' H9' 2.48(3) . no
H8" H40' 2.48(3) . no
H9 C14 2.90(2) . no
H9 C19 2.84(2) . no
H9' H8' 2.48(3) . no
H9" C3 2.89(2) . no
H9" H3 2.44(3) . no
H9" H8 2.50(3) . no
H10 Y1 3.74(2) . no
H10 N1 2.48(2) . no
H11 O2 2.68(2) . no
H11 C39 2.80(2) . no
H11 H39' 2.22(3) . no
H11' H12 2.49(4) . no
H11" C5 2.83(2) . no
H11" H5 2.43(3) . no
H11" H12" 2.47(4) . no
H12 H11' 2.49(4) . no
H12' C15 3.07(2) . no
H12' H15 2.24(3) . no
H12" C5 2.91(4) . no
H12" H5 2.47(4) . no
H12" H11" 2.47(4) . no
H15 N1 2.76(2) . no
H15 C1 2.57(2) . no
H15 C6 2.72(2) . no
H15 C10 2.95(2) . no
H15 C12 2.96(2) . no
H15 H12' 2.24(3) . no
H18 C31 3.09(2) 2_565 no
H18 H31" 2.53(3) 2_565 no
H19 N2 2.861(19) . no
H19 C20 2.591(19) . no
H19 C25 2.877(19) . no
H19 C30 2.95(2) . no
H19 H30' 2.31(3) . no
H22 C27 2.801(18) . no
H22 C28 3.000(19) . no
H22 H27 2.30(3) . no
H22 H28 2.50(3) . no
H22 C17 2.862(19) 2_665 no
H22 C18 2.92(2) 2_665 no
H24 C31 2.60(2) . no
H24 H31" 2.22(3) . no
H26 N2 2.544(19) . no
H26 C13 2.523(19) . no
H26 C14 2.765(18) . no
H26 C15 3.082(18) . no
H27 C22 2.79(2) . no
H27 H22 2.30(3) . no
H27 H28 2.52(3) . no
H27' C14 2.92(2) . no
H27' C15 2.85(2) . no
H27' C16 2.94(2) . no
H27' C17 3.10(2) . no
H27' C19 3.05(2) . no
H27' C22 3.03(2) 2_665 no
H27' C23 3.10(2) 2_665 no
H27" H28' 2.49(3) . no
H28 C22 2.87(2) . no
H28 H4 2.47(3) 1_565 no
H28 H22 2.50(3) . no
H28 H27 2.52(3) . no
H28' Si1 3.48(2) 1_655 no
H28' H27" 2.49(3) . no
H28' H41 2.49(3) 1_655 no
H28" H4 2.55(3) 1_565 no
H29 Y1 3.198(19) . no
H29 O1 2.662(19) . no
H29 N2 2.46(2) . no
H29 C40 3.024(19) . no
H29 H40 2.29(3) . no
H30 H31' 2.46(3) . no
H30' C19 3.06(2) . no
H30' H7 2.58(3) . no
H30' H19 2.31(3) . no
H30" H30" 2.56(3) 2_565 no
H31 C24 2.92(2) . no
H31' H30 2.46(3) . no
H31" C24 2.83(2) . no
H31" H24 2.22(3) . no
H31" H18 2.53(3) 2_565 no
H32 C20 2.62(2) . no
H32 C21 3.02(2) . no
H32 C25 2.74(2) . no
H32' Si2 3.407(19) . no
H32' C44 3.002(19) . no
H32' C47 2.827(19) . no
H32' H44' 2.53(3) . no
H32' H47" 2.40(3) . no
H34 H47" 2.41(4) . no
H35 Si1 3.28(2) . no
H35 C40 3.05(2) . no
H35 H43 2.57(3) . no
H35 H46 2.58(3) . no
H35' C31 3.07(2) . no
H36 C1 2.65(2) . no
H36 C2 2.80(2) . no
H36 C6 3.02(2) . no
H36' Si1 3.22(2) . no
H36' C40 2.98(2) . no
H36' H40' 2.52(3) . no
H36' H41" 2.55(3) . no
H37 C45 3.00(2) 2_656 no
H38 H42 2.32(3) . no
H38 H38 2.52(3) 2_556 no
H38' C45 3.03(2) 2_656 no
H38' H45" 2.48(3) 2_656 no
H39 Si2 3.37(2) . no
H39 C42 3.09(2) . no
H39 C46 2.82(2) . no
H39 H42 2.53(3) . no
H39 H46" 2.17(3) . no
H39' C44 3.01(2) . no
H39' H11 2.22(3) . no
H39' H44 2.45(3) . no
H40 C29 3.06(2) . no
H40 H29 2.29(3) . no
H40' C36 3.02(2) . no
H40' H8" 2.48(3) . no
H40' H36' 2.52(3) . no
H41 H28' 2.49(3) 1_455 no
H41' H45" 2.59(3) 1_455 no
H41" H36' 2.55(3) . no
H42 C38 2.97(2) . no
H42 C39 2.96(2) . no
H42 H38 2.32(3) . no
H42 H39 2.53(3) . no
H42' H47' 2.60(3) 2_566 no
H42" H46 2.54(3) . no
H43 C35 3.02(2) . no
H43 H35 2.57(3) . no
H43' C47 2.97(3) 1_455 no
H43' H47 2.14(5) 1_455 no
H43" C28 2.93(3) 1_455 no
H44 C39 2.95(2) . no
H44 H39' 2.45(3) . no
H44' H32' 2.53(3) . no
H45" H41' 2.59(3) 1_655 no
H45" H38' 2.48(3) 2_656 no
H46 H35 2.58(3) . no
H46 H42" 2.54(3) . no
H46" C39 3.04(2) . no
H46" H39 2.17(3) . no
H47 H43' 2.14(5) 1_655 no
H47' H42' 2.60(3) 2_566 no
H47" C32 3.08(3) . no
H47" H32' 2.40(3) . no
H47" H34 2.41(4) . no

loop_
_geom_torsion_atom_site_label_1
_geom_torsion_atom_site_label_2
_geom_torsion_atom_site_label_3
_geom_torsion_atom_site_label_4
_geom_torsion
_geom_torsion_publ_flag
O2 Y1 O1 C32 124.88(12) no
O2 Y1 O1 C35 -38.49(14) no
N1 Y1 O1 C32 -53.98(14) no
N1 Y1 O1 C35 142.66(11) no
N2 Y1 O1 C32 -56.80(12) no
N2 Y1 O1 C35 139.83(12) no
C13 Y1 O1 C32 -55.97(12) no
C13 Y1 O1 C35 140.67(11) no
C40 Y1 O1 C32 -162.11(12) no
C40 Y1 O1 C35 34.52(12) no
C44 Y1 O1 C32 55.44(12) no
C44 Y1 O1 C35 -107.93(12) no
O1 Y1 O2 C36 122.44(13) no
O1 Y1 O2 C39 -36.37(15) no
N1 Y1 O2 C36 -58.33(13) no
N1 Y1 O2 C39 142.86(13) no
N2 Y1 O2 C36 -55.02(15) no
N2 Y1 O2 C39 146.16(12) no
C13 Y1 O2 C36 -56.71(14) no
C13 Y1 O2 C39 144.48(13) no
C40 Y1 O2 C36 48.28(13) no
C40 Y1 O2 C39 -110.53(13) no
C44 Y1 O2 C36 -168.34(14) no
C44 Y1 O2 C39 32.85(13) no
O1 Y1 N1 C1 -167.51(14) no
O1 Y1 N1 C13 -4.00(13) no
O2 Y1 N1 C1 13.25(16) no
O2 Y1 N1 C13 176.76(10) no
N2 Y1 N1 C1 -164.12(18) no
N2 Y1 N1 C13 -0.61(9) no
C13 Y1 N1 C1 -163.5(2) no
C40 Y1 N1 C1 -66.88(17) no
C40 Y1 N1 C13 96.63(10) no
C44 Y1 N1 C1 93.24(17) no
C44 Y1 N1 C13 -103.25(10) no
O1 Y1 N2 C13 178.32(10) no
O1 Y1 N2 C20 10.95(17) no
O2 Y1 N2 C13 -3.36(13) no
O2 Y1 N2 C20 -170.73(15) no
N1 Y1 N2 C13 0.61(9) no
N1 Y1 N2 C20 -166.75(19) no
C13 Y1 N2 C20 -167.4(2) no
C40 Y1 N2 C13 -98.37(10) no
C40 Y1 N2 C20 94.26(17) no
C44 Y1 N2 C13 99.82(10) no
C44 Y1 N2 C20 -67.55(18) no
O1 Y1 C13 N1 177.15(9) no
O1 Y1 C13 N2 -1.77(11) no
O2 Y1 C13 N1 -3.45(11) no
O2 Y1 C13 N2 177.63(9) no
N1 Y1 C13 N2 -178.92(16) no
N2 Y1 C13 N1 178.92(16) no
C40 Y1 C13 N1 -91.55(10) no
C40 Y1 C13 N2 89.53(11) no
C44 Y1 C13 N1 87.46(11) no
C44 Y1 C13 N2 -91.46(11) no
O1 Y1 C40 Si1 -83.31(14) no
O2 Y1 C40 Si1 57.23(14) no
N1 Y1 C40 Si1 138.09(13) no
N2 Y1 C40 Si1 -164.09(13) no
C13 Y1 C40 Si1 167.10(13) no
C44 Y1 C40 Si1 -11.5(2) no
O1 Y1 C44 Si2 55.02(12) no
O2 Y1 C44 Si2 -86.54(12) no
N1 Y1 C44 Si2 -166.93(11) no
N2 Y1 C44 Si2 133.59(12) no
C13 Y1 C44 Si2 163.49(11) no
C40 Y1 C44 Si2 -18.00(18) no
C41 Si1 C40 Y1 -129.53(14) no
C42 Si1 C40 Y1 -10.36(17) no
C43 Si1 C40 Y1 108.21(15) no
C45 Si2 C44 Y1 143.03(12) no
C46 Si2 C44 Y1 22.97(16) no
C47 Si2 C44 Y1 -96.28(14) no
C32 O1 C35 C34 -15.36(18) no
Y1 O1 C35 C34 150.47(11) no
Y1 O1 C32 C33 -173.18(10) no
C35 O1 C32 C33 -8.03(18) no
Y1 O2 C36 C37 175.02(11) no
C39 O2 C36 C37 -23.5(2) no
Y1 O2 C39 C38 162.24(11) no
C36 O2 C39 C38 0.4(2) no
Y1 N1 C1 C2 90.5(2) no
Y1 N1 C13 N2 0.99(15) no
Y1 N1 C13 C14 179.95(16) no
C1 N1 C13 Y1 166.89(18) no
C1 N1 C13 N2 167.88(15) no
Y1 N1 C1 C6 -83.7(2) no
C13 N1 C1 C2 -69.6(2) no
C13 N1 C1 C6 116.22(19) no
C1 N1 C13 C14 -13.2(2) no
C20 N2 C13 N1 169.50(14) no
Y1 N2 C20 C21 103.08(18) no
Y1 N2 C20 C25 -72.7(2) no
C20 N2 C13 C14 -9.5(2) no
Y1 N2 C13 N1 -0.99(14) no
Y1 N2 C13 C14 -179.94(14) no
C20 N2 C13 Y1 170.49(17) no
C13 N2 C20 C25 122.35(17) no
C13 N2 C20 C21 -61.9(2) no
N1 C1 C2 C3 -173.08(16) no
N1 C1 C2 C7 6.2(3) no
C6 C1 C2 C7 -179.74(17) no
N1 C1 C6 C5 172.11(16) no
C6 C1 C2 C3 1.0(3) no
C2 C1 C6 C10 176.72(17) no
C2 C1 C6 C5 -2.1(3) no
N1 C1 C6 C10 -9.1(3) no
C1 C2 C7 C8 -120.94(19) no
C7 C2 C3 C4 -178.37(19) no
C3 C2 C7 C9 -64.9(2) no
C1 C2 C7 C9 115.8(2) no
C3 C2 C7 C8 58.4(2) no
C1 C2 C3 C4 1.0(3) no
C2 C3 C4 C5 -1.7(3) no
C3 C4 C5 C6 0.5(3) no
C4 C5 C6 C10 -177.50(19) no
C4 C5 C6 C1 1.3(3) no
C5 C6 C10 C11 -64.4(2) no
C1 C6 C10 C11 116.8(2) no
C1 C6 C10 C12 -120.39(19) no
C5 C6 C10 C12 58.4(2) no
N2 C13 C14 C15 140.61(17) no
N2 C13 C14 C19 -38.1(2) no
N1 C13 C14 C15 -38.2(2) no
N1 C13 C14 C19 143.07(17) no
C13 C14 C15 C16 -179.27(16) no
C19 C14 C15 C16 -0.5(3) no
C13 C14 C19 C18 179.50(16) no
C15 C14 C19 C18 0.8(3) no
C14 C15 C16 C17 -0.3(3) no
C15 C16 C17 C18 1.0(3) no
C16 C17 C18 C19 -0.7(3) no
C17 C18 C19 C14 -0.2(3) no
N2 C20 C21 C22 -178.11(14) no
N2 C20 C21 C26 -0.1(2) no
C21 C20 C25 C29 -176.20(14) no
C21 C20 C25 C24 3.0(2) no
N2 C20 C25 C29 -0.4(2) no
C25 C20 C21 C22 -2.4(2) no
C25 C20 C21 C26 175.57(14) no
N2 C20 C25 C24 178.80(14) no
C20 C21 C26 C27 126.52(16) no
C20 C21 C26 C28 -110.32(18) no
C22 C21 C26 C27 -55.5(2) no
C26 C21 C22 C23 -178.36(15) no
C20 C21 C22 C23 -0.2(2) no
C22 C21 C26 C28 67.71(19) no
C21 C22 C23 C24 2.3(3) no
C22 C23 C24 C25 -1.8(3) no
C23 C24 C25 C29 178.32(15) no
C23 C24 C25 C20 -0.9(2) no
C20 C25 C29 C30 -85.02(19) no
C20 C25 C29 C31 149.68(15) no
C24 C25 C29 C30 95.81(19) no
C24 C25 C29 C31 -29.5(2) no
O1 C32 C33 C34 27.79(19) no
C32 C33 C34 C35 -36.34(19) no
C33 C34 C35 O1 32.11(18) no
O2 C36 C37 C38 36.7(2) no
C36 C37 C38 C39 -35.7(2) no
C37 C38 C39 O2 22.3(2) no
